data_2200472
loop_
_publ_author_name
'Lahlou, Souad'
'Kerbal, Abdelali'
'Janati, Tajdine'
'Lyazidi, Sa\^ida A\^it'
'Bitit, Najib'
'El-Bali, Brahim'
'Bolte, Michael'

_publ_section_title
;
 9-<i>p</i>-Toluidinoanthracene
;
_journal_issue 8
_journal_name_full 'Acta Crystallographica Section E'
_journal_page_first o733
_journal_page_last o734
_journal_paper_doi 10.1107/S1600536801011539
_journal_volume 57
_journal_year 2001
_chemical_formula_sum 'C21 H17 N'
_chemical_formula_weight 283.36
_chemical_name_systematic
;
9-p-Toluidinoanthracene
;
_space_group_IT_number 14
_symmetry_cell_setting monoclinic
_symmetry_space_group_name_Hall '-P 2yn'
_symmetry_space_group_name_H-M 'P 1 21/n 1'
_audit_creation_method SHELXL-97
_cell_angle_alpha 90.00
_cell_angle_beta 100.980(10)
_cell_angle_gamma 90.00
_cell_formula_units_Z 4
_cell_length_a 10.3670(10)
_cell_length_b 6.3430(10)
_cell_length_c 23.361(2)
_cell_measurement_reflns_used 6696
_cell_measurement_temperature 173(2)
_cell_measurement_theta_max 25
_cell_measurement_theta_min 2
_cell_volume 1508.0(3)
_computing_cell_refinement 'SMART (Siemens, 1995)'
_computing_data_collection 'SMART (Siemens, 1995)'
_computing_data_reduction 'SAINT (Siemens, 1995)'
_computing_molecular_graphics 'XP in SHELXTL-Plus (Siemens, 1991)'
_computing_structure_refinement 'SHELXL97 (Sheldrick, 1997) '
_computing_structure_solution 'SHELXS97 (Sheldrick, 1990) '
_diffrn_ambient_temperature 173(2)
_diffrn_measured_fraction_theta_full .945
_diffrn_measured_fraction_theta_max .945
_diffrn_measurement_device_type 'Siemens CCD three-circle diffractometer'
_diffrn_measurement_method \w
_diffrn_radiation_monochromator graphite
_diffrn_radiation_source 'fine-focus sealed tube'
_diffrn_radiation_type MoK\a
_diffrn_radiation_wavelength .71073
_diffrn_reflns_av_R_equivalents .0640
_diffrn_reflns_av_sigmaI/netI .0384
_diffrn_reflns_limit_h_max 14
_diffrn_reflns_limit_h_min -14
_diffrn_reflns_limit_k_max 9
_diffrn_reflns_limit_k_min -9
_diffrn_reflns_limit_l_max 32
_diffrn_reflns_limit_l_min -32
_diffrn_reflns_number 39404
_diffrn_reflns_theta_full 30.76
_diffrn_reflns_theta_max 30.76
_diffrn_reflns_theta_min 1.78
_diffrn_standards_decay_% 0
_diffrn_standards_interval_time 1200
_diffrn_standards_number 275
_exptl_absorpt_coefficient_mu .072
_exptl_absorpt_correction_T_max .9857
_exptl_absorpt_correction_T_min .9580
_exptl_absorpt_correction_type empirical
_exptl_absorpt_process_details 'SADABS (Sheldrick, 1996)'
_exptl_crystal_colour yellow
_exptl_crystal_density_diffrn 1.248
_exptl_crystal_density_method 'not measured'
_exptl_crystal_description plate
_exptl_crystal_F_000 600
_exptl_crystal_size_max .60
_exptl_crystal_size_mid .50
_exptl_crystal_size_min .20
_refine_diff_density_max .218
_refine_diff_density_min -.276
_refine_ls_extinction_method none
_refine_ls_goodness_of_fit_ref 1.054
_refine_ls_hydrogen_treatment mixed
_refine_ls_matrix_type full
_refine_ls_number_parameters 204
_refine_ls_number_reflns 4454
_refine_ls_number_restraints 0
_refine_ls_restrained_S_all 1.054
_refine_ls_R_factor_all .0870
_refine_ls_R_factor_gt .0491
_refine_ls_shift/su_max .004
_refine_ls_shift/su_mean .000
_refine_ls_structure_factor_coef Fsqd
_refine_ls_weighting_details 'calc w=1/[\s^2^(Fo^2^)+(0.0706P)^2^+0.1620P] where P=(Fo^2^+2Fc^2^)/3'
_refine_ls_weighting_scheme calc
_refine_ls_wR_factor_ref .1397
_reflns_number_gt 2900
_reflns_number_total 4454
_reflns_threshold_expression I>2\s(I)
_cod_data_source_file cv6042.cif
_cod_data_source_block I
_cod_depositor_comments
;
The following automatic conversions were performed:
'_symmetry_cell_setting' value 'Monoclinic' changed to 'monoclinic'
according to '/home/saulius/struct/CIF-dictionaries/cif_core.dic'
dictionary named 'cif_core.dic' version 2.4.1 from 2010-06-29.

Automatic conversion script
Id: cif_fix_enum 1527 2010-12-29 10:47:43Z saulius 

The following automatic conversions were performed:

'_symmetry_cell_setting' value 'Monoclinic' changed to 'monoclinic'
according to /home/saulius/struct/CIF-dictionaries/cif_core.dic
dictionary named 'cif_core.dic' version 2.4.1 from
2010-06-29.

'_exptl_absorpt_correction_type' value 'Empirical'
changed to 'empirical' according to
/home/saulius/struct/CIF-dictionaries/cif_core.dic dictionary named
'cif_core.dic' version 2.4.1 from 2010-06-29.

Automatic conversion script
Id: cif_fix_values 1715 2011-07-08 13:25:40Z adriana 
;
_cod_original_sg_symbol_H-M 'P 21/n'
_cod_database_code 2200472
_cod_database_fobs_code 2200472

loop_
_symmetry_equiv_pos_as_xyz
'x, y, z'
'-x+1/2, y+1/2, -z+1/2'
'-x, -y, -z'
'x-1/2, -y-1/2, z-1/2'

loop_
_atom_site_label
_atom_site_fract_x
_atom_site_fract_y
_atom_site_fract_z
_atom_site_U_iso_or_equiv
_atom_site_adp_type
_atom_site_calc_flag
_atom_site_refinement_flags
_atom_site_occupancy
_atom_site_disorder_assembly
_atom_site_disorder_group
_atom_site_type_symbol
C1 .36462(11) .56711(18) .66343(5) .0234(2) Uani d . 1 . . C
C2 .24206(11) .47210(19) .64251(5) .0242(3) Uani d . 1 . . C
C3 .14423(13) .5656(2) .59847(5) .0332(3) Uani d . 1 . . C
H3 .1623 .6954 .5813 .040 Uiso calc R 1 . . H
C4 .02497(14) .4707(3) .58067(6) .0424(4) Uani d . 1 . . C
H4 -.0390 .5360 .5516 .051 Uiso calc R 1 . . H
C5 -.00425(14) .2767(3) .60504(6) .0438(4) Uani d . 1 . . C
H5 -.0879 .2135 .5925 .053 Uiso calc R 1 . . H
C6 .08592(13) .1803(2) .64613(6) .0361(3) Uani d . 1 . . C
H6 .0655 .0482 .6614 .043 Uiso calc R 1 . . H
C7 .21157(12) .27413(19) .66697(5) .0264(3) Uani d . 1 . . C
C8 .30366(12) .18068(19) .71102(5) .0278(3) Uani d . 1 . . C
H8 .2833 .0497 .7269 .033 Uiso calc R 1 . . H
C9 .42485(12) .27501(19) .73224(5) .0266(3) Uani d . 1 . . C
C10 .51831(13) .1829(2) .77869(6) .0367(3) Uani d . 1 . . C
H10 .5003 .0499 .7941 .044 Uiso calc R 1 . . H
C11 .63273(14) .2845(3) .80095(6) .0450(4) Uani d . 1 . . C
H11 .6930 .2229 .8322 .054 Uiso calc R 1 . . H
C12 .66229(13) .4804(3) .77791(6) .0425(4) Uani d . 1 . . C
H12 .7425 .5492 .7939 .051 Uiso calc R 1 . . H
C13 .57786(12) .5726(2) .73321(6) .0325(3) Uani d . 1 . . C
H13 .6000 .7042 .7183 .039 Uiso calc R 1 . . H
C14 .45601(11) .47346(19) .70845(5) .0246(3) Uani d . 1 . . C
N1 .39332(11) .76511(16) .64016(5) .0296(3) Uani d . 1 . . N
H1 .3538(17) .871(3) .6510(7) .051(5) Uiso d . 1 . . H
C21 .49141(11) .79528(18) .60721(5) .0229(2) Uani d . 1 . . C
C22 .54433(13) .62953(19) .58029(6) .0294(3) Uani d . 1 . . C
H22 .5170 .4891 .5856 .035 Uiso calc R 1 . . H
C23 .63702(12) .6683(2) .54569(5) .0299(3) Uani d . 1 . . C
H23 .6724 .5527 .5279 .036 Uiso calc R 1 . . H
C24 .67948(11) .87104(19) .53641(5) .0256(3) Uani d . 1 . . C
C241 .77658(13) .9119(2) .49704(6) .0363(3) Uani d . 1 . . C
H24A .8662 .9012 .5197 .054 Uiso calc R 1 . . H
H24B .7624 1.0536 .4803 .054 Uiso calc R 1 . . H
H24C .7642 .8074 .4656 .054 Uiso calc R 1 . . H
C25 .62643(12) 1.03506(19) .56408(6) .0290(3) Uani d . 1 . . C
H25 .6539 1.1754 .5588 .035 Uiso calc R 1 . . H
C26 .53484(12) .99975(18) .59908(5) .0275(3) Uani d . 1 . . C
H26 .5013 1.1151 .6177 .033 Uiso calc R 1 . . H

loop_
_atom_site_aniso_label
_atom_site_aniso_U_11
_atom_site_aniso_U_22
_atom_site_aniso_U_33
_atom_site_aniso_U_12
_atom_site_aniso_U_13
_atom_site_aniso_U_23
C1 .0281(6) .0192(5) .0256(6) .0006(4) .0121(5) .0009(4)
C2 .0268(6) .0253(6) .0224(6) .0008(5) .0096(5) -.0011(5)
C3 .0356(7) .0391(7) .0260(6) .0033(6) .0085(5) .0035(6)
C4 .0327(7) .0658(10) .0270(7) .0031(7) .0018(5) -.0030(7)
C5 .0338(7) .0622(10) .0356(8) -.0144(7) .0076(6) -.0157(7)
C6 .0389(7) .0372(7) .0357(7) -.0140(6) .0161(6) -.0108(6)
C7 .0325(6) .0252(6) .0246(6) -.0042(5) .0135(5) -.0047(5)
C8 .0388(7) .0190(5) .0304(6) -.0004(5) .0187(5) .0017(5)
C9 .0314(6) .0257(6) .0262(6) .0066(5) .0142(5) .0036(5)
C10 .0398(7) .0414(8) .0333(7) .0160(6) .0181(6) .0123(6)
C11 .0316(7) .0714(11) .0330(7) .0208(7) .0087(6) .0110(7)
C12 .0244(6) .0680(11) .0355(7) .0014(7) .0071(5) -.0003(7)
C13 .0255(6) .0408(7) .0333(7) -.0030(5) .0111(5) -.0009(6)
C14 .0244(6) .0259(6) .0258(6) .0013(5) .0104(5) -.0004(5)
N1 .0354(6) .0179(5) .0407(6) .0021(4) .0200(5) .0036(4)
C21 .0247(6) .0208(6) .0235(5) -.0012(4) .0056(4) .0022(4)
C22 .0386(7) .0184(6) .0342(7) -.0029(5) .0141(5) .0006(5)
C23 .0366(7) .0243(6) .0317(6) .0017(5) .0137(5) -.0015(5)
C24 .0254(6) .0278(6) .0243(6) -.0005(5) .0060(5) .0036(5)
C241 .0376(7) .0364(7) .0384(7) -.0014(6) .0162(6) .0054(6)
C25 .0317(6) .0204(6) .0360(7) -.0050(5) .0096(5) .0041(5)
C26 .0315(6) .0194(6) .0332(7) .0004(5) .0098(5) -.0005(5)

loop_
_atom_type_symbol
_atom_type_description
_atom_type_scat_dispersion_real
_atom_type_scat_dispersion_imag
_atom_type_scat_source
C C .0033 .0016 'International Tables Vol C Tables 4.2.6.8 and 6.1.1.4'
H H .0000 .0000 'International Tables Vol C Tables 4.2.6.8 and 6.1.1.4'
N N .0061 .0033 'International Tables Vol C Tables 4.2.6.8 and 6.1.1.4'

loop_
_geom_angle_atom_site_label_1
_geom_angle_atom_site_label_2
_geom_angle_atom_site_label_3
_geom_angle
C14 C1 C2 120.94(11)
C14 C1 N1 119.92(11)
C2 C1 N1 119.09(11)
C1 C2 C3 122.86(11)
C1 C2 C7 119.19(11)
C3 C2 C7 117.94(11)
C4 C3 C2 120.88(13)
C4 C3 H3 119.6
C2 C3 H3 119.6
C3 C4 C5 120.79(14)
C3 C4 H4 119.6
C5 C4 H4 119.6
C6 C5 C4 120.52(13)
C6 C5 H5 119.7
C4 C5 H5 119.7
C5 C6 C7 121.01(13)
C5 C6 H6 119.5
C7 C6 H6 119.5
C8 C7 C6 121.67(12)
C8 C7 C2 119.48(11)
C6 C7 C2 118.84(12)
C9 C8 C7 121.56(11)
C9 C8 H8 119.2
C7 C8 H8 119.2
C8 C9 C10 121.82(12)
C8 C9 C14 119.46(11)
C10 C9 C14 118.68(12)
C11 C10 C9 120.64(13)
C11 C10 H10 119.7
C9 C10 H10 119.7
C10 C11 C12 120.48(13)
C10 C11 H11 119.8
C12 C11 H11 119.8
C13 C12 C11 121.10(14)
C13 C12 H12 119.4
C11 C12 H12 119.4
C12 C13 C14 120.72(13)
C12 C13 H13 119.6
C14 C13 H13 119.6
C1 C14 C13 122.27(11)
C1 C14 C9 119.35(11)
C13 C14 C9 118.34(11)
C21 N1 C1 123.88(10)
C21 N1 H1 119.7(12)
C1 N1 H1 116.0(12)
C22 C21 C26 118.36(11)
C22 C21 N1 122.39(10)
C26 C21 N1 119.21(10)
C23 C22 C21 120.35(11)
C23 C22 H22 119.8
C21 C22 H22 119.8
C24 C23 C22 121.91(11)
C24 C23 H23 119.0
C22 C23 H23 119.0
C23 C24 C25 117.03(11)
C23 C24 C241 121.44(11)
C25 C24 C241 121.52(11)
C24 C241 H24A 109.5
C24 C241 H24B 109.5
H24A C241 H24B 109.5
C24 C241 H24C 109.5
H24A C241 H24C 109.5
H24B C241 H24C 109.5
C26 C25 C24 121.96(11)
C26 C25 H25 119.0
C24 C25 H25 119.0
C25 C26 C21 120.36(11)
C25 C26 H26 119.8
C21 C26 H26 119.8

loop_
_geom_bond_atom_site_label_1
_geom_bond_atom_site_label_2
_geom_bond_site_symmetry_2
_geom_bond_distance
_geom_bond_publ_flag
C1 C14 . 1.4060(16) ?
C1 C2 . 1.4071(16) ?
C1 N1 . 1.4224(15) ?
C2 C3 . 1.4287(17) ?
C2 C7 . 1.4394(17) ?
C3 C4 . 1.367(2) ?
C3 H3 . .9500 ?
C4 C5 . 1.413(2) ?
C4 H4 . .9500 ?
C5 C6 . 1.352(2) ?
C5 H5 . .9500 ?
C6 C7 . 1.4306(18) ?
C6 H6 . .9500 ?
C7 C8 . 1.3955(18) ?
C8 C9 . 1.3946(18) ?
C8 H8 . .9500 ?
C9 C10 . 1.4343(18) ?
C9 C14 . 1.4373(17) ?
C10 C11 . 1.363(2) ?
C10 H10 . .9500 ?
C11 C12 . 1.411(2) ?
C11 H11 . .9500 ?
C12 C13 . 1.3603(19) ?
C12 H12 . .9500 ?
C13 C14 . 1.4309(17) ?
C13 H13 . .9500 ?
N1 C21 . 1.4003(15) ?
N1 H1 . .851(18) ?
C21 C22 . 1.3904(16) ?
C21 C26 . 1.3977(15) ?
C22 C23 . 1.3904(17) ?
C22 H22 . .9500 ?
C23 C24 . 1.3897(17) ?
C23 H23 . .9500 ?
C24 C25 . 1.3921(17) ?
C24 C241 . 1.5098(17) ?
C241 H24A . .9800 ?
C241 H24B . .9800 ?
C241 H24C . .9800 ?
C25 C26 . 1.3842(17) ?
C25 H25 . .9500 ?
C26 H26 . .9500 ?

loop_
_geom_hbond_atom_site_label_D
_geom_hbond_atom_site_label_H
_geom_hbond_atom_site_label_A
_geom_hbond_site_symmetry_A
_geom_hbond_distance_DH
_geom_hbond_distance_HA
_geom_hbond_distance_DA
_geom_hbond_angle_DHA
N1 H1 C8 1_565 .851(18) 2.523(18) 3.3375(17) 160.4(15)

loop_
_geom_torsion_atom_site_label_1
_geom_torsion_atom_site_label_2
_geom_torsion_atom_site_label_3
_geom_torsion_atom_site_label_4
_geom_torsion
C14 C1 C2 C3 177.49(11)
N1 C1 C2 C3 .18(17)
C14 C1 C2 C7 -1.23(17)
N1 C1 C2 C7 -178.55(10)
C1 C2 C3 C4 -178.03(12)
C7 C2 C3 C4 .71(18)
C2 C3 C4 C5 -.5(2)
C3 C4 C5 C6 -.6(2)
C4 C5 C6 C7 1.5(2)
C5 C6 C7 C8 177.39(12)
C5 C6 C7 C2 -1.33(18)
C1 C2 C7 C8 .24(16)
C3 C2 C7 C8 -178.55(11)
C1 C2 C7 C6 178.98(11)
C3 C2 C7 C6 .20(16)
C6 C7 C8 C9 -178.43(11)
C2 C7 C8 C9 .28(17)
C7 C8 C9 C10 178.09(11)
C7 C8 C9 C14 .18(17)
C8 C9 C10 C11 -176.11(12)
C14 C9 C10 C11 1.82(18)
C9 C10 C11 C12 -1.1(2)
C10 C11 C12 C13 .0(2)
C11 C12 C13 C14 .3(2)
C2 C1 C14 C13 -175.93(11)
N1 C1 C14 C13 1.36(17)
C2 C1 C14 C9 1.69(17)
N1 C1 C14 C9 178.98(10)
C12 C13 C14 C1 178.02(12)
C12 C13 C14 C9 .38(18)
C8 C9 C14 C1 -1.16(16)
C10 C9 C14 C1 -179.14(11)
C8 C9 C14 C13 176.56(11)
C10 C9 C14 C13 -1.42(16)
C14 C1 N1 C21 68.34(16)
C2 C1 N1 C21 -114.32(13)
C1 N1 C21 C22 18.72(19)
C1 N1 C21 C26 -163.70(12)
C26 C21 C22 C23 -.72(18)
N1 C21 C22 C23 176.88(12)
C21 C22 C23 C24 -.4(2)
C22 C23 C24 C25 .91(19)
C22 C23 C24 C241 -177.80(12)
C23 C24 C25 C26 -.38(18)
C241 C24 C25 C26 178.33(12)
C24 C25 C26 C21 -.70(19)
C22 C21 C26 C25 1.24(18)
N1 C21 C26 C25 -176.44(11)

loop_
_cod_related_entry_id
_cod_related_entry_database
_cod_related_entry_code
1 ChemSpider 21132775
